data_1546702
loop_
_publ_author_name
'Faizi, Md. Serajul Haque'
'Dege, Necmi'
'Goleva, Kateryna'

_publ_section_title
;
 2-{(<i>E</i>)-[(4-Anilinophenyl)imino]methyl}-4-[(<i>E</i>)-(4-methoxyphenyl)diazenyl]phenol
;
_journal_coeditor_code SU4134
_journal_issue 4
_journal_name_full IUCrData
_journal_page_first x170548
_journal_paper_doi 10.1107/S241431461700548X
_journal_volume 2
_journal_year 2017
_chemical_formula_iupac 'C26 H22 N4 O2'
_chemical_formula_moiety 'C26 H22 N4 O2'
_chemical_formula_sum 'C26 H22 N4 O2'
_chemical_formula_weight 422.47
_chemical_name_systematic 2-{(<i>E</i>)-[(4-Anilinophenyl)imino]methyl}-4-[(<i>E</i>)-(4-methoxyphenyl)diazenyl]phenol
_space_group_crystal_system monoclinic
_space_group_IT_number 9
_space_group_name_Hall 'C -2yc'
_space_group_name_H-M_alt 'C 1 c 1'
_symmetry_space_group_name_Hall 'C -2yc'
_symmetry_space_group_name_H-M 'C 1 c 1'
_atom_sites_solution_hydrogens geom
_atom_sites_solution_primary direct
_atom_sites_solution_secondary difmap
_audit_creation_method SHELXL-2016/6
_cell_angle_alpha 90
_cell_angle_beta 96.037(9)
_cell_angle_gamma 90
_cell_formula_units_Z 4
_cell_length_a 47.514(8)
_cell_length_b 7.1015(11)
_cell_length_c 6.1289(10)
_cell_measurement_reflns_used 3571
_cell_measurement_temperature 100(2)
_cell_measurement_theta_max 24.30
_cell_measurement_theta_min 2.90
_cell_volume 2056.5(6)
_computing_cell_refinement
;
SAINT (Bruker, 2003)
;
_computing_data_collection
;
SMART (Bruker, 2003)
;
_computing_data_reduction
;
SAINT (Bruker, 2003)
;
_computing_molecular_graphics
;
DIAMOND (Brandenberg & Putz, 2006)
;
_computing_publication_material
;
SHELXL2014 (Sheldrick, 2015b)
;
_computing_structure_refinement
;
SHELXL2014 (Sheldrick, 2015b)
;
_computing_structure_solution
;
SHELXT2014 (Sheldrick, 2015a)
;
_diffrn_ambient_temperature 100(2)
_diffrn_measured_fraction_theta_full 0.997
_diffrn_measured_fraction_theta_max 0.997
_diffrn_measurement_device_type 'Bruker SMART APEX CCD'
_diffrn_measurement_method /w-scans
_diffrn_radiation_monochromator graphite
_diffrn_radiation_type MoK\a
_diffrn_radiation_wavelength 0.71073
_diffrn_reflns_av_R_equivalents 0.0621
_diffrn_reflns_limit_h_max 56
_diffrn_reflns_limit_h_min -56
_diffrn_reflns_limit_k_max 8
_diffrn_reflns_limit_k_min -8
_diffrn_reflns_limit_l_max 7
_diffrn_reflns_limit_l_min -7
_diffrn_reflns_number 11961
_diffrn_reflns_theta_full 25.065
_diffrn_reflns_theta_max 25.065
_diffrn_reflns_theta_min 2.901
_exptl_absorpt_coefficient_mu 0.089
_exptl_absorpt_correction_T_max 0.9806
_exptl_absorpt_correction_T_min 0.9534
_exptl_absorpt_correction_type multi-scan
_exptl_absorpt_process_details
;
(SADABS; Bruker, 2003)
;
_exptl_crystal_colour yellow
_exptl_crystal_density_diffrn 1.361
_exptl_crystal_description needle
_exptl_crystal_F_000 888
_exptl_crystal_size_max 0.200
_exptl_crystal_size_mid 0.150
_exptl_crystal_size_min 0.100
_refine_diff_density_max 0.199
_refine_diff_density_min -0.206
_refine_ls_extinction_coef 0.0034(6)
_refine_ls_extinction_expression Fc^*^=kFc[1+0.001xFc^2^\l^3^/sin(2\q)]^-1/4^
_refine_ls_extinction_method
;
(SHELXL2016; Sheldrick, 2015b)
;
_refine_ls_goodness_of_fit_ref 1.005
_refine_ls_hydrogen_treatment constr
_refine_ls_matrix_type full
_refine_ls_number_parameters 292
_refine_ls_number_reflns 3631
_refine_ls_number_restraints 2
_refine_ls_restrained_S_all 1.004
_refine_ls_R_factor_all 0.0722
_refine_ls_R_factor_gt 0.0426
_refine_ls_shift/su_max 0.000
_refine_ls_shift/su_mean 0.000
_refine_ls_structure_factor_coef Fsqd
_refine_ls_weighting_details 'w=1/[\s^2^(Fo^2^)+(0.0395P)^2^] where P=(Fo^2^+2Fc^2^)/3'
_refine_ls_weighting_scheme calc
_refine_ls_wR_factor_gt 0.0821
_refine_ls_wR_factor_ref 0.0919
_reflns_number_gt 2747
_reflns_number_total 3631
_reflns_threshold_expression 'I > 2\s(I)'
_cod_data_source_file su4134sup1.cif
_cod_data_source_block I
_cod_original_cell_volume 2056.6(6)
_cod_database_code 1546702
_shelx_space_group_comment
;
The symmetry employed for this shelxl refinement is uniquely defined
by the following loop, which should always be used as a source of
symmetry information in preference to the above space-group names.
They are only intended as comments.
;

loop_
_space_group_symop_operation_xyz
'x, y, z'
'x, -y, z+1/2'
'x+1/2, y+1/2, z'
'x+1/2, -y+1/2, z+1/2'

loop_
_atom_site_type_symbol
_atom_site_label
_atom_site_fract_x
_atom_site_fract_y
_atom_site_fract_z
_atom_site_U_iso_or_equiv
_atom_site_adp_type
_atom_site_calc_flag
_atom_site_occupancy
O O2 0.28294(6) 0.2453(3) 0.6349(4) 0.0227(7) Uani d 1
O O1 0.50798(5) 0.1833(4) 0.0205(4) 0.0264(7) Uani d 1
H H1B 0.522153 0.205011 0.110889 0.040 Uiso calc 1
N N2 0.53540(7) 0.2769(4) 0.3861(5) 0.0198(8) Uani d 1
N N3 0.40918(6) 0.2985(4) 0.4118(5) 0.0212(8) Uani d 1
N N4 0.38790(6) 0.2203(4) 0.3130(5) 0.0218(8) Uani d 1
N N1 0.63876(6) 0.2375(4) 0.9183(6) 0.0233(8) Uani d 1
H H1A 0.637112 0.227085 1.059477 0.028 Uiso calc 1
C C23 0.30982(8) 0.2495(5) 0.5727(6) 0.0189(9) Uani d 1
C C10 0.56120(8) 0.2689(5) 0.5255(6) 0.0174(9) Uani d 1
C C14 0.48504(8) 0.2851(5) 0.3316(7) 0.0177(9) Uani d 1
C C24 0.31294(8) 0.1601(5) 0.3748(6) 0.0178(9) Uani d 1
H H24 0.297072 0.102594 0.293763 0.021 Uiso calc 1
C C1 0.66649(8) 0.2465(5) 0.8587(7) 0.0202(10) Uani d 1
C C16 0.43388(8) 0.2748(5) 0.3011(7) 0.0194(9) Uani d 1
C C22 0.33303(7) 0.3314(5) 0.6933(6) 0.0189(9) Uani d 1
H H22 0.330948 0.391784 0.828941 0.023 Uiso calc 1
C C8 0.58894(8) 0.1733(5) 0.8577(7) 0.0204(9) Uani d 1
H H8 0.590094 0.115840 0.998308 0.025 Uiso calc 1
C C18 0.45831(8) 0.1758(5) -0.0035(7) 0.0198(10) Uani d 1
H H18 0.457845 0.129159 -0.149129 0.024 Uiso calc 1
C C25 0.33910(8) 0.1549(5) 0.2963(6) 0.0202(10) Uani d 1
H H25 0.341187 0.094179 0.160816 0.024 Uiso calc 1
C C12 0.61148(8) 0.3222(5) 0.5708(6) 0.0192(9) Uani d 1
H H12 0.628009 0.369191 0.514943 0.023 Uiso calc 1
C C11 0.58566(7) 0.3329(5) 0.4447(6) 0.0199(9) Uani d 1
H H11 0.584655 0.384689 0.301109 0.024 Uiso calc 1
C C19 0.48417(7) 0.2153(5) 0.1163(6) 0.0184(10) Uani d 1
C C2 0.67385(8) 0.1688(5) 0.6654(6) 0.0203(9) Uani d 1
H H2 0.659660 0.114073 0.564225 0.024 Uiso calc 1
C C7 0.61336(8) 0.2431(5) 0.7787(6) 0.0188(9) Uani d 1
C C9 0.56306(8) 0.1873(5) 0.7325(7) 0.0206(9) Uani d 1
H H9 0.546485 0.140993 0.788315 0.025 Uiso calc 1
C C21 0.35935(8) 0.3240(5) 0.6135(7) 0.0217(10) Uani d 1
H H21 0.375353 0.378276 0.696228 0.026 Uiso calc 1
C C20 0.36240(8) 0.2382(5) 0.4144(6) 0.0183(10) Uani d 1
C C3 0.70172(8) 0.1701(5) 0.6184(7) 0.0240(10) Uani d 1
H H3 0.706527 0.117276 0.484792 0.029 Uiso calc 1
C C13 0.51190(8) 0.3059(5) 0.4672(7) 0.0180(9) Uani d 1
H H13 0.512070 0.341299 0.616818 0.022 Uiso calc 1
C C6 0.68741(8) 0.3266(5) 1.0056(6) 0.0231(10) Uani d 1
H H6 0.682584 0.381772 1.137828 0.028 Uiso calc 1
C C15 0.45950(7) 0.3168(5) 0.4183(6) 0.0175(9) Uani d 1
H H15 0.459738 0.368589 0.561428 0.021 Uiso calc 1
C C17 0.43349(9) 0.2041(5) 0.0877(7) 0.0210(10) Uani d 1
H H17 0.415930 0.175520 0.005503 0.025 Uiso calc 1
C C26 0.27780(9) 0.3453(5) 0.8274(7) 0.0298(10) Uani d 1
H H26A 0.289393 0.291821 0.954070 0.045 Uiso calc 1
H H26B 0.257743 0.334788 0.849766 0.045 Uiso calc 1
H H26C 0.282725 0.478167 0.811095 0.045 Uiso calc 1
C C5 0.71541(8) 0.3256(5) 0.9584(7) 0.0252(10) Uani d 1
H H5 0.729705 0.378741 1.060064 0.030 Uiso calc 1
C C4 0.72263(8) 0.2483(5) 0.7655(7) 0.0260(10) Uani d 1
H H4 0.741771 0.248696 0.733733 0.031 Uiso calc 1

loop_
_atom_site_aniso_label
_atom_site_aniso_U_11
_atom_site_aniso_U_22
_atom_site_aniso_U_33
_atom_site_aniso_U_12
_atom_site_aniso_U_13
_atom_site_aniso_U_23
O2 0.0167(15) 0.0279(16) 0.0236(17) -0.0008(12) 0.0037(12) -0.0043(13)
O1 0.0178(16) 0.0369(17) 0.0247(17) -0.0002(13) 0.0039(13) -0.0030(13)
N2 0.0162(19) 0.0168(19) 0.027(2) 0.0002(14) 0.0037(16) -0.0008(14)
N3 0.0147(19) 0.0253(19) 0.024(2) 0.0007(14) 0.0020(16) 0.0010(14)
N4 0.016(2) 0.0204(18) 0.029(2) 0.0003(14) 0.0028(16) 0.0015(15)
N1 0.0173(19) 0.034(2) 0.018(2) 0.0021(14) 0.0000(14) 0.0018(15)
C23 0.015(2) 0.017(2) 0.025(3) 0.0003(16) 0.0027(18) 0.0072(18)
C10 0.017(2) 0.018(2) 0.018(2) 0.0013(17) 0.0019(17) -0.0023(17)
C14 0.016(2) 0.015(2) 0.022(3) -0.0010(16) 0.0020(17) 0.0032(17)
C24 0.017(2) 0.018(2) 0.018(2) -0.0024(16) -0.0021(17) -0.0002(17)
C1 0.018(2) 0.015(2) 0.027(3) -0.0002(17) -0.0003(19) 0.0050(18)
C16 0.018(2) 0.017(2) 0.023(2) 0.0019(17) 0.0027(18) 0.0045(18)
C22 0.020(2) 0.021(2) 0.016(2) 0.0012(17) 0.0021(18) 0.0003(17)
C8 0.023(2) 0.021(2) 0.017(2) 0.0011(17) 0.0020(18) 0.0018(18)
C18 0.023(2) 0.019(2) 0.017(2) 0.0013(17) 0.0023(19) 0.0009(17)
C25 0.024(2) 0.016(2) 0.021(2) 0.0025(16) 0.0027(19) 0.0005(17)
C12 0.017(2) 0.018(2) 0.024(3) 0.0010(16) 0.0051(17) -0.0010(18)
C11 0.022(2) 0.018(2) 0.021(2) 0.0016(17) 0.0042(19) 0.0009(17)
C19 0.016(2) 0.021(2) 0.019(2) 0.0012(17) 0.0048(18) 0.0025(17)
C2 0.021(2) 0.018(2) 0.021(3) 0.0006(17) -0.0023(18) -0.0014(17)
C7 0.016(2) 0.018(2) 0.022(2) 0.0002(17) 0.0023(18) -0.0044(17)
C9 0.016(2) 0.020(2) 0.027(3) -0.0002(16) 0.0077(18) -0.0040(17)
C21 0.016(2) 0.017(2) 0.031(3) -0.0001(16) -0.0037(18) 0.0009(19)
C20 0.014(2) 0.019(2) 0.023(3) 0.0013(16) 0.0024(18) 0.0000(17)
C3 0.024(2) 0.022(2) 0.026(3) 0.0062(17) 0.0027(19) 0.0012(18)
C13 0.021(2) 0.019(2) 0.014(2) 0.0004(16) 0.0018(17) 0.0015(16)
C6 0.025(3) 0.021(2) 0.024(3) 0.0073(17) 0.0001(19) -0.0008(17)
C15 0.020(2) 0.019(2) 0.013(2) 0.0000(17) -0.0008(17) -0.0013(16)
C17 0.020(2) 0.021(2) 0.022(3) -0.0017(17) 0.0001(18) 0.0027(18)
C26 0.020(2) 0.041(3) 0.029(3) 0.0015(18) 0.0068(18) -0.006(2)
C5 0.019(2) 0.018(2) 0.037(3) -0.0011(16) -0.003(2) 0.001(2)
C4 0.018(2) 0.022(2) 0.037(3) 0.0027(17) 0.000(2) 0.0044(19)

loop_
_atom_type_symbol
_atom_type_description
_atom_type_scat_dispersion_real
_atom_type_scat_dispersion_imag
_atom_type_scat_source
C C 0.0033 0.0016 'International Tables Vol C Tables 4.2.6.8 and 6.1.1.4'
H H 0.0000 0.0000 'International Tables Vol C Tables 4.2.6.8 and 6.1.1.4'
N N 0.0061 0.0033 'International Tables Vol C Tables 4.2.6.8 and 6.1.1.4'
O O 0.0106 0.0060 'International Tables Vol C Tables 4.2.6.8 and 6.1.1.4'

loop_
_geom_angle_atom_site_label_1
_geom_angle_atom_site_label_2
_geom_angle_atom_site_label_3
_geom_angle
C23 O2 C26 117.8(3)
C19 O1 H1B 109.5
C13 N2 C10 120.3(3)
N4 N3 C16 112.4(3)
N3 N4 C20 115.5(3)
C7 N1 C1 127.5(4)
C7 N1 H1A 116.2
C1 N1 H1A 116.2
O2 C23 C22 124.9(4)
O2 C23 C24 114.9(3)
C22 C23 C24 120.3(4)
C11 C10 C9 119.2(4)
C11 C10 N2 118.4(3)
C9 C10 N2 122.3(3)
C15 C14 C19 118.3(4)
C15 C14 C13 120.8(4)
C19 C14 C13 120.6(4)
C25 C24 C23 119.9(3)
C25 C24 H24 120.1
C23 C24 H24 120.1
C2 C1 C6 119.3(4)
C2 C1 N1 122.2(4)
C6 C1 N1 118.5(4)
C15 C16 C17 119.3(4)
C15 C16 N3 116.9(4)
C17 C16 N3 123.8(3)
C23 C22 C21 119.4(4)
C23 C22 H22 120.3
C21 C22 H22 120.3
C9 C8 C7 120.4(4)
C9 C8 H8 119.8
C7 C8 H8 119.8
C17 C18 C19 120.3(4)
C17 C18 H18 119.9
C19 C18 H18 119.9
C24 C25 C20 120.3(4)
C24 C25 H25 119.8
C20 C25 H25 119.8
C11 C12 C7 120.3(4)
C11 C12 H12 119.9
C7 C12 H12 119.9
C12 C11 C10 120.6(4)
C12 C11 H11 119.7
C10 C11 H11 119.7
O1 C19 C18 118.1(4)
O1 C19 C14 121.7(3)
C18 C19 C14 120.2(3)
C1 C2 C3 120.6(4)
C1 C2 H2 119.7
C3 C2 H2 119.7
C12 C7 C8 119.2(4)
C12 C7 N1 122.7(4)
C8 C7 N1 118.1(4)
C8 C9 C10 120.3(4)
C8 C9 H9 119.9
C10 C9 H9 119.9
C20 C21 C22 120.5(4)
C20 C21 H21 119.7
C22 C21 H21 119.7
C21 C20 C25 119.6(4)
C21 C20 N4 126.6(3)
C25 C20 N4 113.7(3)
C2 C3 C4 120.2(4)
C2 C3 H3 119.9
C4 C3 H3 119.9
N2 C13 C14 120.5(4)
N2 C13 H13 119.7
C14 C13 H13 119.7
C5 C6 C1 119.9(4)
C5 C6 H6 120.1
C1 C6 H6 120.1
C16 C15 C14 121.5(4)
C16 C15 H15 119.3
C14 C15 H15 119.3
C18 C17 C16 120.4(4)
C18 C17 H17 119.8
C16 C17 H17 119.8
O2 C26 H26A 109.5
O2 C26 H26B 109.5
H26A C26 H26B 109.5
O2 C26 H26C 109.5
H26A C26 H26C 109.5
H26B C26 H26C 109.5
C4 C5 C6 120.6(4)
C4 C5 H5 119.7
C6 C5 H5 119.7
C5 C4 C3 119.5(4)
C5 C4 H4 120.3
C3 C4 H4 120.3

loop_
_geom_bond_atom_site_label_1
_geom_bond_atom_site_label_2
_geom_bond_distance
O2 C23 1.371(4)
O2 C26 1.420(5)
O1 C19 1.347(4)
O1 H1B 0.8400
N2 C13 1.286(4)
N2 C10 1.420(4)
N3 N4 1.252(4)
N3 C16 1.426(5)
N4 C20 1.424(5)
N1 C7 1.405(5)
N1 C1 1.405(5)
N1 H1A 0.8800
C23 C22 1.389(5)
C23 C24 1.391(5)
C10 C11 1.387(5)
C10 C9 1.389(5)
C14 C15 1.393(5)
C14 C19 1.406(6)
C14 C13 1.455(5)
C24 C25 1.380(5)
C24 H24 0.9500
C1 C2 1.385(5)
C1 C6 1.390(5)
C16 C15 1.380(5)
C16 C17 1.399(6)
C22 C21 1.391(4)
C22 H22 0.9500
C8 C9 1.383(5)
C8 C7 1.394(5)
C8 H8 0.9500
C18 C17 1.372(5)
C18 C19 1.392(5)
C18 H18 0.9500
C25 C20 1.390(5)
C25 H25 0.9500
C12 C11 1.382(5)
C12 C7 1.386(6)
C12 H12 0.9500
C11 H11 0.9500
C2 C3 1.385(5)
C2 H2 0.9500
C9 H9 0.9500
C21 C20 1.385(6)
C21 H21 0.9500
C3 C4 1.385(6)
C3 H3 0.9500
C13 H13 0.9500
C6 C5 1.391(5)
C6 H6 0.9500
C15 H15 0.9500
C17 H17 0.9500
C26 H26A 0.9800
C26 H26B 0.9800
C26 H26C 0.9800
C5 C4 1.379(6)
C5 H5 0.9500
C4 H4 0.9500

loop_
_geom_hbond_atom_site_label_D
_geom_hbond_atom_site_label_H
_geom_hbond_atom_site_label_A
_geom_hbond_site_symmetry_A
_geom_hbond_distance_DH
_geom_hbond_distance_HA
_geom_hbond_distance_DA
_geom_hbond_angle_DHA
O1 H1B N2 . 0.84 1.81 2.559(4) 147
C9 H9 O1 1_556 0.95 2.45 3.307(5) 150
C3 H3 Cg1 2_554 0.95 2.83 3.509(4) 129
C6 H6 Cg1 2_565 0.95 2.87 3.556(4) 130
C8 H8 Cg2 2_555 0.95 2.80 3.538(4) 135
C11 H11 Cg2 2_564 0.95 2.73 3.441(4) 132
C15 H15 Cg3 2_565 0.95 2.89 3.584(4) 131
C18 H18 Cg3 2_554 0.95 2.80 3.474(4) 129
C22 H22 Cg4 2_565 0.95 2.79 3.536(4) 136
C25 H25 Cg4 2_554 0.95 2.60 3.373(4) 138

loop_
_geom_torsion_atom_site_label_1
_geom_torsion_atom_site_label_2
_geom_torsion_atom_site_label_3
_geom_torsion_atom_site_label_4
_geom_torsion
C16 N3 N4 C20 180.0(3)
C26 O2 C23 C22 5.6(5)
C26 O2 C23 C24 -175.7(3)
C13 N2 C10 C11 -147.4(3)
C13 N2 C10 C9 37.3(6)
O2 C23 C24 C25 -179.8(3)
C22 C23 C24 C25 -0.9(6)
C7 N1 C1 C2 -34.1(6)
C7 N1 C1 C6 149.8(4)
N4 N3 C16 C15 -165.6(3)
N4 N3 C16 C17 11.3(5)
O2 C23 C22 C21 179.1(3)
C24 C23 C22 C21 0.4(5)
C23 C24 C25 C20 0.2(5)
C7 C12 C11 C10 1.5(5)
C9 C10 C11 C12 -2.3(5)
N2 C10 C11 C12 -177.7(3)
C17 C18 C19 O1 179.3(3)
C17 C18 C19 C14 -0.2(5)
C15 C14 C19 O1 179.2(3)
C13 C14 C19 O1 -6.7(5)
C15 C14 C19 C18 -1.3(5)
C13 C14 C19 C18 172.8(4)
C6 C1 C2 C3 0.1(5)
N1 C1 C2 C3 -176.0(3)
C11 C12 C7 C8 0.5(5)
C11 C12 C7 N1 -176.6(3)
C9 C8 C7 C12 -1.7(6)
C9 C8 C7 N1 175.6(3)
C1 N1 C7 C12 -23.0(6)
C1 N1 C7 C8 159.8(3)
C7 C8 C9 C10 0.8(6)
C11 C10 C9 C8 1.1(6)
N2 C10 C9 C8 176.4(4)
C23 C22 C21 C20 0.8(5)
C22 C21 C20 C25 -1.6(6)
C22 C21 C20 N4 180.0(3)
C24 C25 C20 C21 1.0(5)
C24 C25 C20 N4 179.7(3)
N3 N4 C20 C21 -3.5(5)
N3 N4 C20 C25 178.0(3)
C1 C2 C3 C4 0.5(5)
C10 N2 C13 C14 -170.3(3)
C15 C14 C13 N2 -179.8(3)
C19 C14 C13 N2 6.2(6)
C2 C1 C6 C5 -0.8(5)
N1 C1 C6 C5 175.4(3)
C17 C16 C15 C14 -2.0(6)
N3 C16 C15 C14 175.1(3)
C19 C14 C15 C16 2.5(5)
C13 C14 C15 C16 -171.6(3)
C19 C18 C17 C16 0.7(5)
C15 C16 C17 C18 0.4(5)
N3 C16 C17 C18 -176.5(3)
C1 C6 C5 C4 0.9(5)
C6 C5 C4 C3 -0.4(6)
C2 C3 C4 C5 -0.4(6)

_cod_database_fobs_code 1546702
